data_1574426
loop_
_publ_author_name
'Zeng, Huiwen'
'Li, Hualiu'
'Zhen, Peng'
'Zhou, Jiadong'
'Xu, Bingjia'
'Shi, Guang'
'Zhang, Yujian'
'Chi, Zhenguo'
'Liu, Cong'

_publ_section_title
;
 Tuning intramolecular charge transfer and suppressing rotations in
 thianthrene derivatives for enhancement of room-temperature
 phosphorescence
;
_journal_issue 21
_journal_name_full 'Chemical Science'
_journal_page_first 9169
_journal_page_last 9177
_journal_paper_doi 10.1039/D5SC01176K
_journal_volume 16
_journal_year 2025
_chemical_formula_moiety '1(C22 H14 S2)'
_chemical_formula_sum 'C22 H14 S2'
_chemical_formula_weight 342.45
_space_group_crystal_system monoclinic
_space_group_IT_number 14
_space_group_name_Hall '-P 2yn'
_space_group_name_H-M_alt 'P 1 21/n 1'
_atom_sites_solution_hydrogens geom
_atom_sites_solution_primary dual
_audit_creation_date 2023-10-20
_audit_creation_method
;
Olex2 1.5
(compiled 2023.08.24 svn.re1ec1418 for OlexSys, GUI svn.r6817)
;
_audit_update_record
;
2024-12-19 deposited with the CCDC.	2025-04-21 downloaded from the CCDC.
;
_cell_angle_alpha 90
_cell_angle_beta 91.588(7)
_cell_angle_gamma 90
_cell_formula_units_Z 16
_cell_length_a 20.081(3)
_cell_length_b 11.1282(17)
_cell_length_c 29.075(5)
_cell_measurement_reflns_used 8076
_cell_measurement_temperature 197.00
_cell_measurement_theta_max 68.291
_cell_measurement_theta_min 4.252
_cell_volume 6494.8(18)
_computing_cell_refinement 'SAINT V8.40A (Bruker, 2019)'
_computing_data_reduction 'SAINT V8.40A (Bruker, 2019)'
_computing_molecular_graphics 'Olex2 1.5 (Dolomanov et al., 2009)'
_computing_publication_material 'Olex2 1.5 (Dolomanov et al., 2009)'
_computing_structure_refinement 'SHELXL 2019/3 (Sheldrick, 2015)'
_computing_structure_solution 'SHELXT 2018/2 (Sheldrick, 2018)'
_diffrn_ambient_temperature 197.00
_diffrn_measured_fraction_theta_full 0.986
_diffrn_measured_fraction_theta_max 0.950
_diffrn_measurement_device_type 'Bruker APEX-II CCD'
_diffrn_measurement_method '\f and \w scans'
_diffrn_radiation_type CuK\a
_diffrn_radiation_wavelength 1.54178
_diffrn_reflns_av_R_equivalents 0.0603
_diffrn_reflns_av_unetI/netI 0.0469
_diffrn_reflns_Laue_measured_fraction_full 0.986
_diffrn_reflns_Laue_measured_fraction_max 0.950
_diffrn_reflns_limit_h_max 24
_diffrn_reflns_limit_h_min -24
_diffrn_reflns_limit_k_max 13
_diffrn_reflns_limit_k_min -13
_diffrn_reflns_limit_l_max 31
_diffrn_reflns_limit_l_min -34
_diffrn_reflns_number 51185
_diffrn_reflns_point_group_measured_fraction_full 0.986
_diffrn_reflns_point_group_measured_fraction_max 0.950
_diffrn_reflns_theta_full 67.679
_diffrn_reflns_theta_max 70.271
_diffrn_reflns_theta_min 2.640
_diffrn_source_current 1.11
_diffrn_source_power 0.05550000000000001
_diffrn_source_voltage 50.0
_diffrn_standards_number 0
_exptl_absorpt_coefficient_mu 2.938
_exptl_absorpt_correction_T_max 0.7531
_exptl_absorpt_correction_T_min 0.4472
_exptl_absorpt_correction_type multi-scan
_exptl_absorpt_process_details
;
SADABS-2016/2 (Bruker,2016/2) was used for absorption correction.
wR2(int) was 0.1527 before and 0.0757 after correction.
The Ratio of minimum to maximum transmission is 0.5938.
The \l/2 correction factor is Not present.
;
_exptl_crystal_colour colourless
_exptl_crystal_colour_primary colourless
_exptl_crystal_density_diffrn 1.401
_exptl_crystal_description block
_exptl_crystal_F_000 2848
_exptl_crystal_size_max 0.22
_exptl_crystal_size_mid 0.16
_exptl_crystal_size_min 0.14
_refine_diff_density_max 0.352
_refine_diff_density_min -0.401
_refine_diff_density_rms 0.059
_refine_ls_extinction_method none
_refine_ls_goodness_of_fit_ref 1.110
_refine_ls_hydrogen_treatment constr
_refine_ls_matrix_type full
_refine_ls_number_parameters 1010
_refine_ls_number_reflns 11770
_refine_ls_number_restraints 517
_refine_ls_restrained_S_all 1.089
_refine_ls_R_factor_all 0.0456
_refine_ls_R_factor_gt 0.0433
_refine_ls_shift/su_max 0.001
_refine_ls_shift/su_mean 0.000
_refine_ls_structure_factor_coef Fsqd
_refine_ls_weighting_details 'w=1/[\s^2^(Fo^2^)+8.0034P] where P=(Fo^2^+2Fc^2^)/3'
_refine_ls_weighting_scheme calc
_refine_ls_wR_factor_gt 0.0983
_refine_ls_wR_factor_ref 0.0995
_reflns_Friedel_coverage 0.000
_reflns_number_gt 11290
_reflns_number_total 11770
_reflns_threshold_expression 'I > 2\s(I)'
_cod_data_source_file d5sc01176k6.cif
_cod_data_source_block 1_CCDC2
_cod_depositor_comments 'Adding full bibliography for 1574423--1574426.cif.'
_cod_original_cell_volume 6494.8(17)
_cod_database_code 1574426
_shelx_shelxl_version_number 2019/3
_shelx_space_group_comment
;
The symmetry employed for this shelxl refinement is uniquely defined
by the following loop, which should always be used as a source of
symmetry information in preference to the above space-group names.
They are only intended as comments.
;
_shelx_estimated_absorpt_t_max 0.684
_shelx_estimated_absorpt_t_min 0.564
_olex2_refinement_description
;
1. Fixed Uiso
 At 1.2 times of:
  All C(H) groups, All C(H,H) groups
2. Restrained distances
 S1-C22 \\sim S1-C22A
 with sigma of 0.02
 C17-C22 \\sim C17-C22A
 with sigma of 0.02
 C21-C22 \\sim C21-C22A
 with sigma of 0.02
 C22-C17A \\sim C22A-C17A
 with sigma of 0.02
 C22-C21A \\sim C22A-C21A
 with sigma of 0.02
3. Uiso/Uaniso restraints and constraints
C1 \\sim C1A \\sim C2 \\sim C2A \\sim C3 \\sim C3A \\sim C4 \\sim C4A \\sim C5
\\sim C5A \\sim C6 \\sim C6A \\sim C7 \\sim C7A \\sim C8 \\sim C8A \\sim C9
\\sim C9A \\sim C10 \\sim C10A \\sim C11 \\sim C11A: within 2A with sigma of
0.01 and sigma for terminal atoms of 0.02 within 2A
C17 \\sim C18 \\sim C19 \\sim C20 \\sim C21 \\sim C17A \\sim C18A \\sim C19A
\\sim C20A \\sim C21A: within 2A with sigma of 0.01 and sigma for terminal
atoms of 0.02 within 2A
Uanis(C18) \\sim Ueq, Uanis(C19) \\sim Ueq, Uanis(C20) \\sim Ueq, Uanis(C21)
\\sim Ueq: with sigma of 0.01 and sigma for terminal atoms of 0.02
Uanis(S2A) = Uanis(S2)
Uanis(C12A) = Uanis(C12)
Uanis(C22A) = Uanis(C22)
Uanis(C16A) = Uanis(C16)
4. Others
 Sof(S2A)=Sof(C1A)=Sof(H1A)=Sof(C2A)=Sof(H2A)=Sof(C3A)=Sof(H3A)=Sof(C4A)=
 Sof(H4A)=Sof(C5A)=Sof(C6A)=Sof(H6A)=Sof(C7A)=Sof(H7A)=Sof(C8A)=Sof(H8A)=
 Sof(C9A)=Sof(C10A)=Sof(C11A)=Sof(C12A)=Sof(H12A)=Sof(H13A)=Sof(C21A)=Sof(H21A)=
 Sof(C20A)=Sof(H20A)=Sof(C19A)=Sof(H19A)=Sof(C18A)=Sof(H18A)=Sof(C17A)=
 Sof(C22A)=Sof(C16A)=1-FVAR(1)
 Sof(S2)=Sof(C1)=Sof(H1)=Sof(C2)=Sof(H2)=Sof(C3)=Sof(H3)=Sof(C4)=Sof(H4)=
 Sof(C5)=Sof(C6)=Sof(H6)=Sof(C7)=Sof(H7)=Sof(C8)=Sof(H8)=Sof(C9)=Sof(C10)=
 Sof(C11)=Sof(C12)=Sof(H12)=Sof(H13)=Sof(C16)=Sof(C17)=Sof(C18)=Sof(H18)=
 Sof(C19)=Sof(H19)=Sof(C20)=Sof(H20)=Sof(C21)=Sof(H21)=Sof(C22)=FVAR(1)
5.a Aromatic/amide H refined with riding coordinates:
 C1(H1), C1A(H1A), C2(H2), C2A(H2A), C3(H3), C3A(H3A), C4(H4), C4A(H4A),
 C6(H6), C6A(H6A), C7(H7), C7A(H7A), C8(H8), C8A(H8A), C12(H12), C12A(H12A),
 C13(H13), C13(H13A), C14(H14), C18(H18), C19(H19), C20(H20), C21(H21),
 C23(H23), C24(H24), C25(H25), C26(H26), C28(H28), C29(H29), C30(H30), C34(H34),
  C35(H35), C36(H36), C40(H40), C41(H41), C42(H42), C43(H43), C45(H45),
 C46(H46), C47(H47), C48(H48), C50(H50), C51(H51), C52(H52), C56(H56), C57(H57),
  C58(H58), C62(H62), C63(H63), C64(H64), C65(H65), C67(H67), C68(H68),
 C69(H69), C70(H70), C72(H72), C73(H73), C74(H74), C78(H78), C79(H79), C80(H80),
  C84(H84), C85(H85), C86(H86), C87(H87), C21A(H21A), C20A(H20A), C19A(H19A),
 C18A(H18A)
5.b Fitted hexagon refined as free rotating group:
 C21A(C20A,C19A,C18A,C17A,C22A)
;
_olex2_submission_special_instructions 'No special instructions were received'

loop_
_space_group_symop_operation_xyz
'x, y, z'
'-x+1/2, y+1/2, -z+1/2'
'-x, -y, -z'
'x-1/2, -y-1/2, z-1/2'

loop_
_atom_site_label
_atom_site_type_symbol
_atom_site_fract_x
_atom_site_fract_y
_atom_site_fract_z
_atom_site_U_iso_or_equiv
_atom_site_adp_type
_atom_site_occupancy
_atom_site_site_symmetry_order
_atom_site_calc_flag
_atom_site_refinement_flags_posn
_atom_site_refinement_flags_adp
_atom_site_refinement_flags_occupancy
_atom_site_disorder_assembly
_atom_site_disorder_group
S1 S 0.42679(3) 0.52879(5) 0.57557(2) 0.02406(13) Uani 1 1 d D . . . .
S2A S 0.42548(18) 0.2924(3) 0.64091(11) 0.0201(2) Uani 0.249(2) 1 d . . P A 2
C1A C 0.5650(8) 0.0355(13) 0.5957(6) 0.025(2) Uani 0.249(2) 1 d . U P A 2
H1A H 0.570443 0.104680 0.577052 0.030 Uiso 0.249(2) 1 calc R U P A 2
C2A C 0.6199(18) -0.021(4) 0.6135(17) 0.028(3) Uani 0.249(2) 1 d . U P A 2
H2A H 0.662873 0.010082 0.607693 0.033 Uiso 0.249(2) 1 calc R U P A 2
C3A C 0.6139(6) -0.1261(9) 0.6406(3) 0.0280(18) Uani 0.249(2) 1 d . U P A 2
H3A H 0.652630 -0.164465 0.653093 0.034 Uiso 0.249(2) 1 calc R U P A 2
C4A C 0.5518(5) -0.1724(10) 0.6487(3) 0.0256(17) Uani 0.249(2) 1 d . U P A 2
H4A H 0.548703 -0.245759 0.665200 0.031 Uiso 0.249(2) 1 calc R U P A 2
C5A C 0.4917(18) -0.114(4) 0.6332(16) 0.023(2) Uani 0.249(2) 1 d . U P A 2
C6A C 0.4290(6) -0.1596(10) 0.6408(4) 0.0227(17) Uani 0.249(2) 1 d . U P A 2
H6A H 0.425561 -0.233275 0.657120 0.027 Uiso 0.249(2) 1 calc R U P A 2
C7A C 0.3732(10) -0.1052(16) 0.6265(8) 0.026(2) Uani 0.249(2) 1 d . U P A 2
H7A H 0.330639 -0.136634 0.633494 0.031 Uiso 0.249(2) 1 calc R U P A 2
C8A C 0.3802(7) 0.0104(16) 0.5981(5) 0.023(2) Uani 0.249(2) 1 d . U P A 2
H8A H 0.341494 0.052084 0.587331 0.028 Uiso 0.249(2) 1 calc R U P A 2
C9A C 0.4422(4) 0.0534(8) 0.5882(3) 0.0191(15) Uani 0.249(2) 1 d . U P A 2
C10A C 0.5002(6) -0.0060(11) 0.6042(4) 0.0200(17) Uani 0.249(2) 1 d . U P A 2
C11A C 0.4469(5) 0.1674(8) 0.5606(3) 0.0176(16) Uani 0.249(2) 1 d . U P A 2
C12A C 0.4570(5) 0.1591(9) 0.5133(3) 0.0221(6) Uani 0.249(2) 1 d . . P A 2
H12A H 0.457418 0.082042 0.499246 0.027 Uiso 0.249(2) 1 calc R U P A 2
C13 C 0.46762(13) 0.2704(2) 0.48336(8) 0.0296(5) Uani 1 1 d . . . . .
H13A H 0.485300 0.265822 0.453441 0.036 Uiso 0.249(2) 1 calc R U P A 2
C14 C 0.44957(11) 0.3778(2) 0.50312(8) 0.0229(5) Uani 1 1 d . . . . .
H14 H 0.439488 0.445227 0.484120 0.028 Uiso 1 1 calc R U . . .
C15 C 0.44601(11) 0.3882(2) 0.55067(8) 0.0221(5) Uani 1 1 d . . . . .
S3 S 0.77554(3) 0.18437(5) 0.60381(2) 0.02003(12) Uani 1 1 d . . . . .
S4 S 0.79177(3) -0.05346(5) 0.66414(2) 0.02091(12) Uani 1 1 d . . . . .
C23 C 0.82208(11) 0.4512(2) 0.65373(7) 0.0214(4) Uani 1 1 d . . . . .
H23 H 0.833360 0.379596 0.669957 0.026 Uiso 1 1 calc R U . . .
C24 C 0.87132(12) 0.5301(2) 0.64241(8) 0.0272(5) Uani 1 1 d . . . . .
H24 H 0.916334 0.512452 0.650744 0.033 Uiso 1 1 calc R U . . .
C25 C 0.85596(14) 0.6375(2) 0.61852(8) 0.0311(6) Uani 1 1 d . . . . .
H25 H 0.890579 0.691162 0.610581 0.037 Uiso 1 1 calc R U . . .
C26 C 0.79139(14) 0.6640(2) 0.60684(8) 0.0306(6) Uani 1 1 d . . . . .
H26 H 0.781341 0.736795 0.591074 0.037 Uiso 1 1 calc R U . . .
C27 C 0.73905(12) 0.5845(2) 0.61787(7) 0.0248(5) Uani 1 1 d . . . . .
C28 C 0.67175(13) 0.6098(2) 0.60507(8) 0.0299(5) Uani 1 1 d . . . . .
H28 H 0.661088 0.682970 0.589745 0.036 Uiso 1 1 calc R U . . .
C29 C 0.62232(12) 0.5306(2) 0.61445(8) 0.0296(5) Uani 1 1 d . . . . .
H29 H 0.577593 0.548531 0.605414 0.036 Uiso 1 1 calc R U . . .
C30 C 0.63720(11) 0.4217(2) 0.63757(7) 0.0241(5) Uani 1 1 d . . . . .
H30 H 0.602281 0.366849 0.643688 0.029 Uiso 1 1 calc R U . . .
C31 C 0.70146(11) 0.39383(19) 0.65135(7) 0.0191(4) Uani 1 1 d . . . . .
C32 C 0.75428(11) 0.47495(19) 0.64150(7) 0.0195(4) Uani 1 1 d . . . . .
C33 C 0.71332(10) 0.28109(19) 0.67854(7) 0.0189(4) Uani 1 1 d . . . . .
C34 C 0.68929(10) 0.2737(2) 0.72315(7) 0.0208(4) Uani 1 1 d . . . . .
H34 H 0.666699 0.340633 0.735642 0.025 Uiso 1 1 calc R U . . .
C35 C 0.69770(11) 0.1708(2) 0.74952(7) 0.0230(5) Uani 1 1 d . . . . .
H35 H 0.681620 0.168301 0.779927 0.028 Uiso 1 1 calc R U . . .
C36 C 0.72953(11) 0.0717(2) 0.73159(7) 0.0222(5) Uani 1 1 d . . . . .
H36 H 0.735078 0.000954 0.749594 0.027 Uiso 1 1 calc R U . . .
C37 C 0.75335(10) 0.07579(19) 0.68720(7) 0.0200(4) Uani 1 1 d . . . . .
C38 C 0.74591(10) 0.18032(19) 0.66065(7) 0.0184(4) Uani 1 1 d . . . . .
C39 C 0.85523(11) 0.11929(19) 0.61371(7) 0.0186(4) Uani 1 1 d . . . . .
C40 C 0.91122(11) 0.17309(19) 0.59501(7) 0.0213(4) Uani 1 1 d . . . . .
H40 H 0.907041 0.246857 0.578737 0.026 Uiso 1 1 calc R U . . .
C41 C 0.97311(11) 0.1180(2) 0.60035(7) 0.0233(5) Uani 1 1 d . . . . .
H41 H 1.011160 0.153398 0.587154 0.028 Uiso 1 1 calc R U . . .
C42 C 0.97948(11) 0.0111(2) 0.62501(7) 0.0230(5) Uani 1 1 d . . . . .
H42 H 1.021700 -0.027001 0.628188 0.028 Uiso 1 1 calc R U . . .
C43 C 0.92416(11) -0.03986(19) 0.64491(7) 0.0214(4) Uani 1 1 d . . . . .
H43 H 0.928776 -0.111470 0.662498 0.026 Uiso 1 1 calc R U . . .
C44 C 0.86218(11) 0.01371(19) 0.63915(7) 0.0194(4) Uani 1 1 d . . . . .
S5 S 1.08351(3) 0.27091(5) 0.70744(2) 0.02332(12) Uani 1 1 d . . . . .
S6 S 1.09110(3) 0.02863(5) 0.76519(2) 0.02008(12) Uani 1 1 d . . . . .
C45 C 1.03185(11) -0.21849(19) 0.71759(7) 0.0199(4) Uani 1 1 d . . . . .
H45 H 1.024390 -0.143965 0.702360 0.024 Uiso 1 1 calc R U . . .
C46 C 0.97850(11) -0.2851(2) 0.73095(8) 0.0258(5) Uani 1 1 d . . . . .
H46 H 0.934601 -0.256456 0.724708 0.031 Uiso 1 1 calc R U . . .
C47 C 0.98787(12) -0.3955(2) 0.75386(8) 0.0286(5) Uani 1 1 d . . . . .
H47 H 0.950515 -0.440101 0.763681 0.034 Uiso 1 1 calc R U . . .
C48 C 1.05060(12) -0.4381(2) 0.76187(8) 0.0270(5) Uani 1 1 d . . . . .
H48 H 1.056592 -0.513216 0.776968 0.032 Uiso 1 1 calc R U . . .
C49 C 1.10755(11) -0.3721(2) 0.74803(7) 0.0225(5) Uani 1 1 d . . . . .
C50 C 1.17275(12) -0.4166(2) 0.75568(8) 0.0279(5) Uani 1 1 d . . . . .
H50 H 1.179260 -0.492269 0.770214 0.033 Uiso 1 1 calc R U . . .
C51 C 1.22668(12) -0.3513(2) 0.74230(8) 0.0293(5) Uani 1 1 d . . . . .
H51 H 1.270393 -0.382122 0.747365 0.035 Uiso 1 1 calc R U . . .
C52 C 1.21740(11) -0.2384(2) 0.72101(7) 0.0240(5) Uani 1 1 d . . . . .
H52 H 1.255304 -0.194283 0.711862 0.029 Uiso 1 1 calc R U . . .
C53 C 1.15503(11) -0.19051(19) 0.71315(7) 0.0201(4) Uani 1 1 d . . . . .
C54 C 1.09798(11) -0.25858(19) 0.72602(7) 0.0203(4) Uani 1 1 d . . . . .
C55 C 1.14943(10) -0.0719(2) 0.68892(7) 0.0202(4) Uani 1 1 d . . . . .
C56 C 1.17680(11) -0.0614(2) 0.64552(7) 0.0235(5) Uani 1 1 d . . . . .
H56 H 1.196824 -0.129779 0.632069 0.028 Uiso 1 1 calc R U . . .
C57 C 1.17553(11) 0.0469(2) 0.62137(8) 0.0256(5) Uani 1 1 d . . . . .
H57 H 1.194988 0.051799 0.592018 0.031 Uiso 1 1 calc R U . . .
C58 C 1.14596(11) 0.1471(2) 0.64014(7) 0.0233(5) Uani 1 1 d . . . . .
H58 H 1.144246 0.220534 0.623519 0.028 Uiso 1 1 calc R U . . .
C59 C 1.11880(10) 0.1396(2) 0.68344(7) 0.0209(4) Uani 1 1 d . . . . .
C60 C 1.12073(10) 0.0315(2) 0.70835(7) 0.0200(4) Uani 1 1 d . . . . .
C61 C 1.01384(10) 0.10220(19) 0.75570(7) 0.0190(4) Uani 1 1 d . . . . .
C62 C 0.95656(11) 0.0547(2) 0.77477(7) 0.0216(4) Uani 1 1 d . . . . .
H62 H 0.958549 -0.019399 0.790950 0.026 Uiso 1 1 calc R U . . .
C63 C 0.89685(11) 0.1160(2) 0.77006(7) 0.0246(5) Uani 1 1 d . . . . .
H63 H 0.858008 0.084937 0.783703 0.030 Uiso 1 1 calc R U . . .
C64 C 0.89352(12) 0.2233(2) 0.74531(8) 0.0275(5) Uani 1 1 d . . . . .
H64 H 0.852397 0.265082 0.742138 0.033 Uiso 1 1 calc R U . . .
C65 C 0.95003(12) 0.2692(2) 0.72533(7) 0.0245(5) Uani 1 1 d . . . . .
H65 H 0.947420 0.341408 0.707922 0.029 Uiso 1 1 calc R U . . .
C66 C 1.01038(11) 0.2096(2) 0.73080(7) 0.0210(4) Uani 1 1 d . . . . .
S7 S 0.84305(3) 0.44412(5) 0.51948(2) 0.02286(12) Uani 1 1 d . . . . .
S8 S 0.85949(3) 0.20111(5) 0.46371(2) 0.02406(13) Uani 1 1 d . . . . .
C67 C 0.77888(11) 0.6875(2) 0.46377(7) 0.0232(5) Uani 1 1 d . . . . .
H67 H 0.777344 0.616093 0.445883 0.028 Uiso 1 1 calc R U . . .
C68 C 0.72096(12) 0.7469(2) 0.47259(8) 0.0282(5) Uani 1 1 d . . . . .
H68 H 0.679804 0.715846 0.460904 0.034 Uiso 1 1 calc R U . . .
C69 C 0.72150(12) 0.8534(2) 0.49877(8) 0.0278(5) Uani 1 1 d . . . . .
H69 H 0.680896 0.893020 0.505195 0.033 Uiso 1 1 calc R U . . .
C70 C 0.78093(12) 0.8996(2) 0.51490(7) 0.0247(5) Uani 1 1 d . . . . .
H70 H 0.781279 0.972297 0.532048 0.030 Uiso 1 1 calc R U . . .
C71 C 0.84190(11) 0.84050(19) 0.50637(7) 0.0212(4) Uani 1 1 d . . . . .
C72 C 0.90344(12) 0.8876(2) 0.52306(7) 0.0253(5) Uani 1 1 d . . . . .
H72 H 0.904251 0.961424 0.539472 0.030 Uiso 1 1 calc R U . . .
C73 C 0.96127(12) 0.8284(2) 0.51585(8) 0.0274(5) Uani 1 1 d . . . . .
H73 H 1.002215 0.861172 0.527174 0.033 Uiso 1 1 calc R U . . .
C74 C 0.96105(12) 0.7180(2) 0.49154(7) 0.0255(5) Uani 1 1 d . . . . .
H74 H 1.001875 0.676897 0.487232 0.031 Uiso 1 1 calc R U . . .
C75 C 0.90273(11) 0.66940(19) 0.47411(7) 0.0208(4) Uani 1 1 d . . . . .
C76 C 0.84131(11) 0.73098(19) 0.48092(7) 0.0203(4) Uani 1 1 d . . . . .
C77 C 0.90574(11) 0.5540(2) 0.44769(7) 0.0218(5) Uani 1 1 d . . . . .
C78 C 0.93740(11) 0.5511(2) 0.40538(7) 0.0240(5) Uani 1 1 d . . . . .
H78 H 0.955715 0.622995 0.393455 0.029 Uiso 1 1 calc R U . . .
C79 C 0.94251(12) 0.4449(2) 0.38049(8) 0.0269(5) Uani 1 1 d . . . . .
H79 H 0.963510 0.445082 0.351614 0.032 Uiso 1 1 calc R U . . .
C80 C 0.91704(11) 0.3388(2) 0.39771(8) 0.0247(5) Uani 1 1 d . . . . .
H80 H 0.919901 0.266510 0.380526 0.030 Uiso 1 1 calc R U . . .
C81 C 0.88730(11) 0.3390(2) 0.44028(7) 0.0225(5) Uani 1 1 d . . . . .
C82 C 0.88051(11) 0.4462(2) 0.46502(7) 0.0222(5) Uani 1 1 d . . . . .
C83 C 0.77266(11) 0.35325(19) 0.50626(7) 0.0210(4) Uani 1 1 d . . . . .
C84 C 0.71037(12) 0.3870(2) 0.52106(7) 0.0246(5) Uani 1 1 d . . . . .
H84 H 0.704877 0.461731 0.536300 0.030 Uiso 1 1 calc R U . . .
C85 C 0.65611(12) 0.3119(2) 0.51365(8) 0.0276(5) Uani 1 1 d . . . . .
H85 H 0.613918 0.333382 0.525151 0.033 Uiso 1 1 calc R U . . .
C86 C 0.66331(12) 0.2051(2) 0.48938(8) 0.0287(5) Uani 1 1 d . . . . .
H86 H 0.625920 0.154231 0.484026 0.034 Uiso 1 1 calc R U . . .
C87 C 0.72499(12) 0.1730(2) 0.47303(8) 0.0254(5) Uani 1 1 d . . . . .
H87 H 0.729641 0.101304 0.455671 0.030 Uiso 1 1 calc R U . . .
C88 C 0.77994(12) 0.2457(2) 0.48205(7) 0.0228(5) Uani 1 1 d . . . . .
C21A C 0.3046(9) 0.5682(14) 0.6096(7) 0.025(3) Uani 0.249(2) 1 d G U P A 2
H21A H 0.306367 0.639883 0.591937 0.029 Uiso 0.249(2) 1 calc R U P A 2
C20A C 0.2481(7) 0.5418(10) 0.6343(5) 0.025(2) Uani 0.249(2) 1 d G U P A 2
H20A H 0.211351 0.595538 0.633545 0.030 Uiso 0.249(2) 1 calc R U P A 2
C19A C 0.2455(5) 0.4369(10) 0.6601(4) 0.023(2) Uani 0.249(2) 1 d G U P A 2
H19A H 0.206930 0.418872 0.677002 0.028 Uiso 0.249(2) 1 calc R U P A 2
C18A C 0.2993(6) 0.3583(10) 0.6612(4) 0.022(2) Uani 0.249(2) 1 d G U P A 2
H18A H 0.297526 0.286548 0.678850 0.026 Uiso 0.249(2) 1 calc R U P A 2
C17A C 0.3558(6) 0.3846(16) 0.6365(7) 0.023(3) Uani 0.249(2) 1 d G U P A 2
C22A C 0.3584(8) 0.4896(19) 0.6107(9) 0.0213(6) Uani 0.249(2) 1 d DG . P A 2
C16A C 0.4407(6) 0.2789(15) 0.5809(6) 0.0196(8) Uani 0.249(2) 1 d . . P A 2

loop_
_atom_site_aniso_label
_atom_site_aniso_U_11
_atom_site_aniso_U_22
_atom_site_aniso_U_33
_atom_site_aniso_U_23
_atom_site_aniso_U_13
_atom_site_aniso_U_12
S1 0.0270(3) 0.0175(3) 0.0279(3) 0.0008(2) 0.0056(2) -0.0020(2)
S2A 0.0208(6) 0.0226(3) 0.0169(3) 0.0019(2) 0.0028(4) 0.0010(4)
C1A 0.027(4) 0.025(4) 0.023(4) 0.000(3) 0.005(4) 0.000(4)
C2A 0.027(5) 0.027(5) 0.028(4) -0.001(4) -0.003(4) 0.000(4)
C3A 0.030(4) 0.027(4) 0.027(4) -0.003(3) -0.005(3) 0.004(4)
C4A 0.033(4) 0.022(4) 0.022(3) 0.002(3) -0.003(3) 0.004(3)
C5A 0.029(4) 0.019(4) 0.020(4) -0.001(4) 0.001(4) 0.006(4)
C6A 0.025(4) 0.022(4) 0.020(3) -0.006(3) -0.002(3) 0.000(3)
C7A 0.027(4) 0.022(5) 0.029(4) -0.004(4) 0.002(4) -0.002(4)
C8A 0.023(5) 0.020(4) 0.025(4) 0.000(4) -0.003(4) 0.000(4)
C9A 0.019(3) 0.019(3) 0.019(3) -0.001(3) -0.003(3) 0.000(3)
C10A 0.023(4) 0.017(3) 0.020(3) -0.004(3) 0.002(3) 0.001(3)
C11A 0.015(4) 0.019(4) 0.018(3) 0.000(3) -0.009(3) 0.002(3)
C12A 0.0237(19) 0.0198(15) 0.0233(13) 0.0010(11) 0.0077(15) -0.0047(14)
C13 0.0373(14) 0.0291(13) 0.0223(11) -0.0016(10) 0.0004(10) 0.0003(11)
C14 0.0211(11) 0.0228(12) 0.0250(11) 0.0046(9) 0.0018(9) -0.0022(9)
C15 0.0206(11) 0.0198(11) 0.0259(11) 0.0003(9) -0.0005(9) -0.0007(9)
S3 0.0258(3) 0.0184(3) 0.0160(2) 0.00110(19) 0.0031(2) 0.0056(2)
S4 0.0243(3) 0.0152(3) 0.0234(3) 0.0018(2) 0.0040(2) 0.0005(2)
C23 0.0260(11) 0.0196(11) 0.0188(10) -0.0002(8) 0.0035(8) -0.0011(9)
C24 0.0289(12) 0.0280(13) 0.0247(11) -0.0044(9) 0.0036(9) -0.0064(10)
C25 0.0475(16) 0.0232(12) 0.0229(11) -0.0031(9) 0.0097(10) -0.0125(11)
C26 0.0562(17) 0.0160(11) 0.0199(11) -0.0006(9) 0.0072(11) -0.0020(11)
C27 0.0397(14) 0.0171(11) 0.0178(10) -0.0033(8) 0.0044(9) 0.0057(10)
C28 0.0452(15) 0.0250(12) 0.0196(11) 0.0024(9) 0.0030(10) 0.0170(11)
C29 0.0309(13) 0.0380(14) 0.0199(11) -0.0027(10) 0.0001(9) 0.0165(11)
C30 0.0230(11) 0.0298(13) 0.0195(10) -0.0047(9) 0.0047(8) 0.0056(9)
C31 0.0230(11) 0.0188(11) 0.0158(10) -0.0034(8) 0.0042(8) 0.0031(9)
C32 0.0263(11) 0.0169(10) 0.0155(10) -0.0022(8) 0.0030(8) 0.0036(9)
C33 0.0169(10) 0.0179(11) 0.0219(10) -0.0007(8) 0.0019(8) -0.0025(8)
C34 0.0188(10) 0.0219(11) 0.0220(11) -0.0021(9) 0.0061(8) 0.0001(9)
C35 0.0224(11) 0.0267(12) 0.0201(10) 0.0001(9) 0.0058(8) -0.0021(9)
C36 0.0212(11) 0.0221(11) 0.0233(11) 0.0062(9) 0.0027(9) -0.0016(9)
C37 0.0190(10) 0.0193(11) 0.0217(10) 0.0004(8) 0.0022(8) -0.0014(8)
C38 0.0194(10) 0.0187(11) 0.0172(10) -0.0019(8) 0.0014(8) -0.0010(8)
C39 0.0236(11) 0.0169(11) 0.0154(9) -0.0032(8) 0.0009(8) 0.0019(8)
C40 0.0301(12) 0.0166(11) 0.0172(10) -0.0007(8) 0.0020(9) -0.0010(9)
C41 0.0238(11) 0.0248(12) 0.0214(11) -0.0019(9) 0.0023(9) -0.0045(9)
C42 0.0210(11) 0.0240(12) 0.0239(11) -0.0018(9) -0.0022(9) 0.0023(9)
C43 0.0262(11) 0.0183(11) 0.0198(10) 0.0024(8) -0.0015(9) 0.0016(9)
C44 0.0234(11) 0.0174(11) 0.0175(10) -0.0020(8) 0.0022(8) -0.0007(9)
S5 0.0264(3) 0.0178(3) 0.0259(3) 0.0013(2) 0.0043(2) -0.0035(2)
S6 0.0207(3) 0.0218(3) 0.0177(2) 0.00132(19) 0.00107(19) 0.0012(2)
C45 0.0205(11) 0.0178(11) 0.0214(10) 0.0003(8) 0.0011(8) 0.0008(8)
C46 0.0215(11) 0.0269(12) 0.0291(12) -0.0007(9) 0.0022(9) -0.0008(9)
C47 0.0325(13) 0.0257(13) 0.0280(12) 0.0014(10) 0.0064(10) -0.0081(10)
C48 0.0387(14) 0.0194(11) 0.0231(11) 0.0009(9) 0.0026(10) -0.0003(10)
C49 0.0297(12) 0.0192(11) 0.0186(10) -0.0021(8) -0.0017(9) 0.0033(9)
C50 0.0354(13) 0.0237(12) 0.0245(11) -0.0008(9) -0.0012(10) 0.0109(10)
C51 0.0272(12) 0.0336(13) 0.0269(12) -0.0050(10) -0.0028(9) 0.0134(10)
C52 0.0188(11) 0.0309(13) 0.0224(11) -0.0052(9) 0.0015(8) 0.0033(9)
C53 0.0213(11) 0.0218(11) 0.0173(10) -0.0042(8) 0.0011(8) 0.0021(9)
C54 0.0233(11) 0.0200(11) 0.0176(10) -0.0024(8) 0.0014(8) 0.0020(9)
C55 0.0151(10) 0.0240(11) 0.0216(10) -0.0006(9) -0.0005(8) -0.0035(8)
C56 0.0204(11) 0.0275(12) 0.0227(11) -0.0024(9) 0.0022(9) 0.0002(9)
C57 0.0246(12) 0.0306(13) 0.0218(11) 0.0018(9) 0.0051(9) -0.0040(10)
C58 0.0217(11) 0.0247(12) 0.0235(11) 0.0034(9) -0.0005(9) -0.0058(9)
C59 0.0168(10) 0.0228(11) 0.0230(11) -0.0009(9) 0.0004(8) -0.0047(9)
C60 0.0167(10) 0.0241(11) 0.0191(10) 0.0001(8) -0.0012(8) -0.0027(9)
C61 0.0203(11) 0.0195(11) 0.0172(10) -0.0027(8) 0.0013(8) 0.0013(8)
C62 0.0263(11) 0.0204(11) 0.0182(10) 0.0010(8) 0.0028(8) -0.0009(9)
C63 0.0226(11) 0.0291(12) 0.0223(11) 0.0015(9) 0.0042(9) -0.0003(9)
C64 0.0250(12) 0.0323(13) 0.0252(11) 0.0021(10) 0.0010(9) 0.0073(10)
C65 0.0296(12) 0.0230(12) 0.0210(11) 0.0022(9) 0.0008(9) 0.0037(9)
C66 0.0235(11) 0.0212(11) 0.0185(10) -0.0002(8) 0.0022(8) -0.0016(9)
S7 0.0338(3) 0.0185(3) 0.0163(2) -0.0013(2) 0.0021(2) -0.0005(2)
S8 0.0312(3) 0.0168(3) 0.0242(3) -0.0016(2) 0.0025(2) 0.0037(2)
C67 0.0276(12) 0.0185(11) 0.0237(11) -0.0021(9) 0.0011(9) -0.0041(9)
C68 0.0257(12) 0.0272(13) 0.0317(12) -0.0005(10) -0.0018(10) -0.0033(10)
C69 0.0283(12) 0.0253(12) 0.0299(12) 0.0022(10) 0.0047(10) 0.0046(10)
C70 0.0336(13) 0.0186(11) 0.0220(11) 0.0002(9) 0.0042(9) 0.0028(9)
C71 0.0301(12) 0.0172(11) 0.0164(10) 0.0025(8) 0.0014(8) -0.0024(9)
C72 0.0340(13) 0.0203(11) 0.0216(11) -0.0028(9) -0.0014(9) -0.0055(10)
C73 0.0267(12) 0.0285(13) 0.0270(12) -0.0014(10) -0.0025(9) -0.0063(10)
C74 0.0261(12) 0.0275(12) 0.0231(11) -0.0005(9) 0.0037(9) -0.0017(10)
C75 0.0276(12) 0.0179(11) 0.0171(10) 0.0007(8) 0.0028(8) -0.0030(9)
C76 0.0264(11) 0.0171(11) 0.0174(10) 0.0021(8) 0.0026(8) -0.0014(9)
C77 0.0229(11) 0.0215(11) 0.0209(10) -0.0021(9) -0.0004(9) 0.0000(9)
C78 0.0238(11) 0.0253(12) 0.0231(11) -0.0002(9) 0.0028(9) -0.0026(9)
C79 0.0262(12) 0.0331(13) 0.0217(11) -0.0043(10) 0.0056(9) -0.0008(10)
C80 0.0262(12) 0.0241(12) 0.0238(11) -0.0086(9) 0.0020(9) 0.0023(9)
C81 0.0266(12) 0.0193(11) 0.0217(11) -0.0014(9) 0.0000(9) 0.0033(9)
C82 0.0258(11) 0.0230(12) 0.0178(10) -0.0006(8) 0.0006(8) 0.0023(9)
C83 0.0319(12) 0.0161(11) 0.0152(10) 0.0033(8) 0.0015(8) 0.0009(9)
C84 0.0341(13) 0.0210(11) 0.0187(10) 0.0009(9) 0.0004(9) 0.0058(10)
C85 0.0312(13) 0.0257(12) 0.0259(11) 0.0022(9) 0.0009(10) 0.0067(10)
C86 0.0325(13) 0.0240(12) 0.0294(12) 0.0018(10) -0.0034(10) -0.0013(10)
C87 0.0337(13) 0.0189(11) 0.0234(11) -0.0001(9) -0.0011(9) 0.0028(10)
C88 0.0313(12) 0.0181(11) 0.0190(10) 0.0028(8) 0.0007(9) 0.0023(9)
C21A 0.026(5) 0.025(6) 0.022(5) -0.006(5) 0.001(4) -0.003(5)
C20A 0.030(4) 0.024(5) 0.021(4) -0.006(4) -0.002(3) -0.002(4)
C19A 0.024(4) 0.025(5) 0.020(4) -0.003(4) -0.002(3) 0.004(4)
C18A 0.023(4) 0.024(4) 0.019(3) 0.001(3) 0.003(4) 0.000(4)
C17A 0.024(6) 0.024(5) 0.020(4) -0.002(4) -0.009(5) 0.002(5)
C22A 0.0242(13) 0.0200(15) 0.0197(10) -0.0031(10) 0.0006(10) -0.0043(11)
C16A 0.018(2) 0.0209(16) 0.0195(13) 0.0022(11) 0.0019(18) -0.0043(18)

loop_
_atom_type_symbol
_atom_type_description
_atom_type_scat_dispersion_real
_atom_type_scat_dispersion_imag
_atom_type_scat_source
C C 0.0181 0.0091 'International Tables Vol C Tables 4.2.6.8 and 6.1.1.4'
H H 0.0000 0.0000 'International Tables Vol C Tables 4.2.6.8 and 6.1.1.4'
S S 0.3331 0.5567 'International Tables Vol C Tables 4.2.6.8 and 6.1.1.4'

loop_
_geom_angle_atom_site_label_1
_geom_angle_atom_site_label_2
_geom_angle_atom_site_label_3
_geom_angle
_geom_angle_site_symmetry_1
_geom_angle_site_symmetry_3
_geom_angle_publ_flag
C15 S1 C22A 101.4(8) . . ?
C17A S2A C16A 97.9(9) . . ?
C2A C1A H1A 119.2 . . ?
C2A C1A C10A 122(2) . . ?
C10A C1A H1A 119.2 . . ?
C1A C2A H2A 119.5 . . ?
C1A C2A C3A 121(3) . . ?
C3A C2A H2A 119.5 . . ?
C2A C3A H3A 120.2 . . ?
C4A C3A C2A 119.7(17) . . ?
C4A C3A H3A 120.2 . . ?
C3A C4A H4A 118.8 . . ?
C3A C4A C5A 122.5(18) . . ?
C5A C4A H4A 118.8 . . ?
C4A C5A C10A 116(2) . . ?
C6A C5A C4A 123(3) . . ?
C6A C5A C10A 121(3) . . ?
C5A C6A H6A 118.5 . . ?
C7A C6A C5A 123(2) . . ?
C7A C6A H6A 118.5 . . ?
C6A C7A H7A 121.3 . . ?
C6A C7A C8A 117.4(18) . . ?
C8A C7A H7A 121.3 . . ?
C7A C8A H8A 119.9 . . ?
C9A C8A C7A 120.1(14) . . ?
C9A C8A H8A 119.9 . . ?
C8A C9A C10A 121.0(11) . . ?
C8A C9A C11A 118.4(10) . . ?
C10A C9A C11A 120.6(9) . . ?
C1A C10A C5A 119.2(18) . . ?
C9A C10A C1A 123.2(12) . . ?
C9A C10A C5A 117.5(17) . . ?
C12A C11A C9A 118.7(8) . . ?
C16A C11A C9A 121.5(9) . . ?
C16A C11A C12A 119.8(10) . . ?
C11A C12A H12A 119.0 . . ?
C11A C12A C13 122.1(8) . . ?
C13 C12A H12A 119.0 . . ?
C12A C13 H13A 122.5 . . ?
C14 C13 C12A 115.0(4) . . ?
C14 C13 H13A 122.5 . . ?
C13 C14 H14 119.8 . . ?
C13 C14 C15 120.5(2) . . ?
C15 C14 H14 119.8 . . ?
C14 C15 S1 119.80(17) . . ?
C14 C15 C16A 121.4(7) . . ?
C16A C15 S1 117.0(7) . . ?
C38 S3 C39 99.39(10) . . ?
C37 S4 C44 99.98(10) . . ?
C24 C23 H23 119.6 . . ?
C24 C23 C32 120.9(2) . . ?
C32 C23 H23 119.6 . . ?
C23 C24 H24 119.6 . . ?
C23 C24 C25 120.8(2) . . ?
C25 C24 H24 119.6 . . ?
C24 C25 H25 120.0 . . ?
C26 C25 C24 119.9(2) . . ?
C26 C25 H25 120.0 . . ?
C25 C26 H26 119.5 . . ?
C25 C26 C27 121.0(2) . . ?
C27 C26 H26 119.5 . . ?
C26 C27 C28 121.6(2) . . ?
C26 C27 C32 119.4(2) . . ?
C28 C27 C32 119.0(2) . . ?
C27 C28 H28 119.6 . . ?
C29 C28 C27 120.9(2) . . ?
C29 C28 H28 119.6 . . ?
C28 C29 H29 119.8 . . ?
C28 C29 C30 120.3(2) . . ?
C30 C29 H29 119.8 . . ?
C29 C30 H30 119.5 . . ?
C31 C30 C29 121.0(2) . . ?
C31 C30 H30 119.5 . . ?
C30 C31 C32 119.7(2) . . ?
C30 C31 C33 118.4(2) . . ?
C32 C31 C33 121.81(19) . . ?
C23 C32 C27 118.0(2) . . ?
C23 C32 C31 122.92(19) . . ?
C31 C32 C27 119.1(2) . . ?
C34 C33 C31 119.01(18) . . ?
C34 C33 C38 118.17(19) . . ?
C38 C33 C31 122.79(18) . . ?
C33 C34 H34 119.3 . . ?
C35 C34 C33 121.5(2) . . ?
C35 C34 H34 119.3 . . ?
C34 C35 H35 120.0 . . ?
C36 C35 C34 120.03(19) . . ?
C36 C35 H35 120.0 . . ?
C35 C36 H36 120.1 . . ?
C35 C36 C37 119.9(2) . . ?
C37 C36 H36 120.1 . . ?
C36 C37 S4 119.28(17) . . ?
C36 C37 C38 120.3(2) . . ?
C38 C37 S4 120.39(16) . . ?
C33 C38 S3 119.78(16) . . ?
C37 C38 S3 120.08(16) . . ?
C37 C38 C33 120.13(19) . . ?
C40 C39 S3 119.63(16) . . ?
C44 C39 S3 120.49(16) . . ?
C44 C39 C40 119.9(2) . . ?
C39 C40 H40 120.2 . . ?
C41 C40 C39 119.6(2) . . ?
C41 C40 H40 120.2 . . ?
C40 C41 H41 119.9 . . ?
C40 C41 C42 120.2(2) . . ?
C42 C41 H41 119.9 . . ?
C41 C42 H42 120.0 . . ?
C43 C42 C41 120.0(2) . . ?
C43 C42 H42 120.0 . . ?
C42 C43 H43 120.0 . . ?
C44 C43 C42 120.0(2) . . ?
C44 C43 H43 120.0 . . ?
C39 C44 S4 120.25(16) . . ?
C43 C44 S4 119.53(16) . . ?
C43 C44 C39 120.2(2) . . ?
C66 S5 C59 100.23(10) . . ?
C61 S6 C60 99.32(10) . . ?
C46 C45 H45 119.4 . . ?
C46 C45 C54 121.2(2) . . ?
C54 C45 H45 119.4 . . ?
C45 C46 H46 119.6 . . ?
C45 C46 C47 120.8(2) . . ?
C47 C46 H46 119.6 . . ?
C46 C47 H47 120.1 . . ?
C48 C47 C46 119.8(2) . . ?
C48 C47 H47 120.1 . . ?
C47 C48 H48 119.4 . . ?
C47 C48 C49 121.2(2) . . ?
C49 C48 H48 119.4 . . ?
C48 C49 C54 118.9(2) . . ?
C50 C49 C48 121.5(2) . . ?
C50 C49 C54 119.6(2) . . ?
C49 C50 H50 119.8 . . ?
C51 C50 C49 120.5(2) . . ?
C51 C50 H50 119.8 . . ?
C50 C51 H51 120.0 . . ?
C50 C51 C52 120.1(2) . . ?
C52 C51 H51 120.0 . . ?
C51 C52 H52 119.1 . . ?
C53 C52 C51 121.8(2) . . ?
C53 C52 H52 119.1 . . ?
C52 C53 C54 118.9(2) . . ?
C52 C53 C55 118.4(2) . . ?
C54 C53 C55 122.58(19) . . ?
C45 C54 C49 118.1(2) . . ?
C45 C54 C53 122.8(2) . . ?
C49 C54 C53 119.1(2) . . ?
C56 C55 C53 118.19(19) . . ?
C56 C55 C60 118.0(2) . . ?
C60 C55 C53 123.77(19) . . ?
C55 C56 H56 119.1 . . ?
C57 C56 C55 121.7(2) . . ?
C57 C56 H56 119.1 . . ?
C56 C57 H57 120.0 . . ?
C58 C57 C56 120.0(2) . . ?
C58 C57 H57 120.0 . . ?
C57 C58 H58 120.2 . . ?
C57 C58 C59 119.6(2) . . ?
C59 C58 H58 120.2 . . ?
C58 C59 S5 118.58(17) . . ?
C58 C59 C60 120.9(2) . . ?
C60 C59 S5 120.53(16) . . ?
C55 C60 S6 120.66(16) . . ?
C59 C60 S6 119.42(16) . . ?
C59 C60 C55 119.84(19) . . ?
C62 C61 S6 119.48(17) . . ?
C62 C61 C66 120.0(2) . . ?
C66 C61 S6 120.48(16) . . ?
C61 C62 H62 120.1 . . ?
C63 C62 C61 119.8(2) . . ?
C63 C62 H62 120.1 . . ?
C62 C63 H63 119.9 . . ?
C62 C63 C64 120.2(2) . . ?
C64 C63 H63 119.9 . . ?
C63 C64 H64 119.9 . . ?
C65 C64 C63 120.2(2) . . ?
C65 C64 H64 119.9 . . ?
C64 C65 H65 120.1 . . ?
C64 C65 C66 119.9(2) . . ?
C66 C65 H65 120.1 . . ?
C61 C66 S5 119.87(17) . . ?
C65 C66 S5 120.15(17) . . ?
C65 C66 C61 120.0(2) . . ?
C83 S7 C82 99.77(10) . . ?
C88 S8 C81 99.75(10) . . ?
C68 C67 H67 119.5 . . ?
C68 C67 C76 121.1(2) . . ?
C76 C67 H67 119.5 . . ?
C67 C68 H68 119.5 . . ?
C67 C68 C69 120.9(2) . . ?
C69 C68 H68 119.5 . . ?
C68 C69 H69 120.2 . . ?
C70 C69 C68 119.6(2) . . ?
C70 C69 H69 120.2 . . ?
C69 C70 H70 119.5 . . ?
C69 C70 C71 120.9(2) . . ?
C71 C70 H70 119.5 . . ?
C70 C71 C76 119.5(2) . . ?
C72 C71 C70 121.2(2) . . ?
C72 C71 C76 119.3(2) . . ?
C71 C72 H72 119.7 . . ?
C73 C72 C71 120.7(2) . . ?
C73 C72 H72 119.7 . . ?
C72 C73 H73 119.8 . . ?
C72 C73 C74 120.5(2) . . ?
C74 C73 H73 119.8 . . ?
C73 C74 H74 119.5 . . ?
C75 C74 C73 121.1(2) . . ?
C75 C74 H74 119.5 . . ?
C74 C75 C76 119.4(2) . . ?
C74 C75 C77 118.7(2) . . ?
C76 C75 C77 121.94(19) . . ?
C67 C76 C71 117.9(2) . . ?
C67 C76 C75 123.0(2) . . ?
C71 C76 C75 119.1(2) . . ?
C78 C77 C75 119.7(2) . . ?
C82 C77 C75 121.95(19) . . ?
C82 C77 C78 118.3(2) . . ?
C77 C78 H78 119.4 . . ?
C79 C78 C77 121.2(2) . . ?
C79 C78 H78 119.4 . . ?
C78 C79 H79 119.9 . . ?
C80 C79 C78 120.2(2) . . ?
C80 C79 H79 119.9 . . ?
C79 C80 H80 120.2 . . ?
C79 C80 C81 119.6(2) . . ?
C81 C80 H80 120.2 . . ?
C80 C81 S8 119.24(17) . . ?
C80 C81 C82 120.5(2) . . ?
C82 C81 S8 120.20(17) . . ?
C77 C82 S7 119.96(16) . . ?
C77 C82 C81 120.2(2) . . ?
C81 C82 S7 119.78(17) . . ?
C84 C83 S7 119.96(17) . . ?
C84 C83 C88 119.8(2) . . ?
C88 C83 S7 120.25(17) . . ?
C83 C84 H84 120.0 . . ?
C85 C84 C83 120.1(2) . . ?
C85 C84 H84 120.0 . . ?
C84 C85 H85 119.9 . . ?
C84 C85 C86 120.1(2) . . ?
C86 C85 H85 119.9 . . ?
C85 C86 H86 120.0 . . ?
C87 C86 C85 120.0(2) . . ?
C87 C86 H86 120.0 . . ?
C86 C87 H87 120.1 . . ?
C86 C87 C88 119.9(2) . . ?
C88 C87 H87 120.1 . . ?
C83 C88 S8 120.00(18) . . ?
C87 C88 S8 119.95(17) . . ?
C87 C88 C83 120.0(2) . . ?
C20A C21A H21A 120.0 . . ?
C20A C21A C22A 120.0 . . ?
C22A C21A H21A 120.0 . . ?
C21A C20A H20A 120.0 . . ?
C21A C20A C19A 120.0 . . ?
C19A C20A H20A 120.0 . . ?
C20A C19A H19A 120.0 . . ?
C20A C19A C18A 120.0 . . ?
C18A C19A H19A 120.0 . . ?
C19A C18A H18A 120.0 . . ?
C17A C18A C19A 120.0 . . ?
C17A C18A H18A 120.0 . . ?
C18A C17A S2A 120.3(9) . . ?
C22A C17A S2A 119.6(9) . . ?
C22A C17A C18A 120.0 . . ?
C21A C22A S1 116.2(10) . . ?
C17A C22A S1 123.7(10) . . ?
C17A C22A C21A 120.0 . . ?
C11A C16A S2A 120.9(11) . . ?
C11A C16A C15 117.8(12) . . ?
C15 C16A S2A 121.3(11) . . ?

loop_
_geom_bond_atom_site_label_1
_geom_bond_atom_site_label_2
_geom_bond_distance
_geom_bond_site_symmetry_2
_geom_bond_publ_flag
S1 C15 1.771(2) . ?
S1 C22A 1.788(9) . ?
S2A C17A 1.738(11) . ?
S2A C16A 1.785(16) . ?
C1A H1A 0.9500 . ?
C1A C2A 1.36(4) . ?
C1A C10A 1.409(19) . ?
C2A H2A 0.9500 . ?
C2A C3A 1.42(4) . ?
C3A H3A 0.9500 . ?
C3A C4A 1.375(15) . ?
C4A H4A 0.9500 . ?
C4A C5A 1.43(4) . ?
C5A C6A 1.38(4) . ?
C5A C10A 1.48(4) . ?
C6A H6A 0.9500 . ?
C6A C7A 1.33(2) . ?
C7A H7A 0.9500 . ?
C7A C8A 1.54(3) . ?
C8A H8A 0.9500 . ?
C8A C9A 1.373(17) . ?
C9A C10A 1.407(14) . ?
C9A C11A 1.505(13) . ?
C11A C12A 1.400(13) . ?
C11A C16A 1.381(19) . ?
C12A H12A 0.9500 . ?
C12A C13 1.531(10) . ?
C13 H13A 0.9500 . ?
C13 C14 1.379(3) . ?
C14 H14 0.9500 . ?
C14 C15 1.391(3) . ?
C15 C16A 1.506(16) . ?
S3 C38 1.772(2) . ?
S3 C39 1.773(2) . ?
S4 C37 1.773(2) . ?
S4 C44 1.773(2) . ?
C23 H23 0.9500 . ?
C23 C24 1.370(3) . ?
C23 C32 1.422(3) . ?
C24 H24 0.9500 . ?
C24 C25 1.411(3) . ?
C25 H25 0.9500 . ?
C25 C26 1.364(4) . ?
C26 H26 0.9500 . ?
C26 C27 1.417(3) . ?
C27 C28 1.420(3) . ?
C27 C32 1.428(3) . ?
C28 H28 0.9500 . ?
C28 C29 1.361(4) . ?
C29 H29 0.9500 . ?
C29 C30 1.414(3) . ?
C30 H30 0.9500 . ?
C30 C31 1.376(3) . ?
C31 C32 1.428(3) . ?
C31 C33 1.498(3) . ?
C33 C34 1.399(3) . ?
C33 C38 1.405(3) . ?
C34 H34 0.9500 . ?
C34 C35 1.385(3) . ?
C35 H35 0.9500 . ?
C35 C36 1.384(3) . ?
C36 H36 0.9500 . ?
C36 C37 1.390(3) . ?
C37 C38 1.402(3) . ?
C39 C40 1.397(3) . ?
C39 C44 1.393(3) . ?
C40 H40 0.9500 . ?
C40 C41 1.391(3) . ?
C41 H41 0.9500 . ?
C41 C42 1.393(3) . ?
C42 H42 0.9500 . ?
C42 C43 1.388(3) . ?
C43 H43 0.9500 . ?
C43 C44 1.386(3) . ?
S5 C59 1.775(2) . ?
S5 C66 1.772(2) . ?
S6 C60 1.772(2) . ?
S6 C61 1.769(2) . ?
C45 H45 0.9500 . ?
C45 C46 1.368(3) . ?
C45 C54 1.416(3) . ?
C46 H46 0.9500 . ?
C46 C47 1.408(3) . ?
C47 H47 0.9500 . ?
C47 C48 1.360(3) . ?
C48 H48 0.9500 . ?
C48 C49 1.426(3) . ?
C49 C50 1.411(3) . ?
C49 C54 1.427(3) . ?
C50 H50 0.9500 . ?
C50 C51 1.369(4) . ?
C51 H51 0.9500 . ?
C51 C52 1.411(3) . ?
C52 H52 0.9500 . ?
C52 C53 1.375(3) . ?
C53 C54 1.432(3) . ?
C53 C55 1.499(3) . ?
C55 C56 1.395(3) . ?
C55 C60 1.412(3) . ?
C56 H56 0.9500 . ?
C56 C57 1.394(3) . ?
C57 H57 0.9500 . ?
C57 C58 1.382(3) . ?
C58 H58 0.9500 . ?
C58 C59 1.388(3) . ?
C59 C60 1.404(3) . ?
C61 C62 1.395(3) . ?
C61 C66 1.398(3) . ?
C62 H62 0.9500 . ?
C62 C63 1.383(3) . ?
C63 H63 0.9500 . ?
C63 C64 1.395(3) . ?
C64 H64 0.9500 . ?
C64 C65 1.387(3) . ?
C65 H65 0.9500 . ?
C65 C66 1.387(3) . ?
S7 C82 1.772(2) . ?
S7 C83 1.772(2) . ?
S8 C81 1.775(2) . ?
S8 C88 1.769(2) . ?
C67 H67 0.9500 . ?
C67 C68 1.368(3) . ?
C67 C76 1.421(3) . ?
C68 H68 0.9500 . ?
C68 C69 1.409(3) . ?
C69 H69 0.9500 . ?
C69 C70 1.370(3) . ?
C70 H70 0.9500 . ?
C70 C71 1.418(3) . ?
C71 C72 1.416(3) . ?
C71 C76 1.426(3) . ?
C72 H72 0.9500 . ?
C72 C73 1.356(3) . ?
C73 H73 0.9500 . ?
C73 C74 1.418(3) . ?
C74 H74 0.9500 . ?
C74 C75 1.374(3) . ?
C75 C76 1.430(3) . ?
C75 C77 1.499(3) . ?
C77 C78 1.401(3) . ?
C77 C82 1.401(3) . ?
C78 H78 0.9500 . ?
C78 C79 1.391(3) . ?
C79 H79 0.9500 . ?
C79 C80 1.385(3) . ?
C80 H80 0.9500 . ?
C80 C81 1.389(3) . ?
C81 C82 1.402(3) . ?
C83 C84 1.386(3) . ?
C83 C88 1.398(3) . ?
C84 H84 0.9500 . ?
C84 C85 1.385(3) . ?
C85 H85 0.9500 . ?
C85 C86 1.392(3) . ?
C86 H86 0.9500 . ?
C86 C87 1.386(3) . ?
C87 H87 0.9500 . ?
C87 C88 1.388(3) . ?
C21A H21A 0.9500 . ?
C21A C20A 1.3900 . ?
C21A C22A 1.3900 . ?
C20A H20A 0.9500 . ?
C20A C19A 1.3900 . ?
C19A H19A 0.9500 . ?
C19A C18A 1.3900 . ?
C18A H18A 0.9500 . ?
C18A C17A 1.3900 . ?
C17A C22A 1.3900 . ?
